data_1534078
loop_
_publ_author_name
'Lufaso, M.W.'
'Woodward, P.M.'
'Goldberger, J.'

_publ_section_title
;
 Crystal structures of disordered A2 Mn(3+) M(5+) O6 (A = Sr, Ca; M = Sb,
 Nb, Ru) perovskites
;
_journal_name_full 'Journal of Solid State Chemistry'
_journal_page_first 1651
_journal_page_last 1659
_journal_volume 177
_journal_year 2004
_chemical_formula_sum 'Ca2 Mn Nb O6'
_chemical_name_systematic 'Ca2 (Mn Nb O6)'
_space_group_IT_number 62
_symmetry_space_group_name_Hall '-P 2ac 2n'
_symmetry_space_group_name_H-M 'P n m a'
_cell_angle_alpha 90
_cell_angle_beta 90
_cell_angle_gamma 90
_cell_formula_units_Z 2
_cell_length_a 5.5635
_cell_length_b 7.6996
_cell_length_c 5.453
_cell_volume 233.589
_citation_journal_id_ASTM JSSCBI
_cod_data_source_file Lufaso_JSSCBI_2004_1692.cif
_cod_data_source_block Ca2Mn1Nb1O6
_cod_original_cell_volume 233.5887
_cod_original_formula_sum 'Ca2 Mn1 Nb1 O6'
_cod_database_code 1534078

loop_
_symmetry_equiv_pos_as_xyz
x,y,z
-x+1/2,-y,z+1/2
x+1/2,-y+1/2,-z+1/2
-x,y+1/2,-z
-x,-y,-z
x-1/2,y,-z-1/2
-x-1/2,y-1/2,z-1/2
x,-y-1/2,z

loop_
_atom_site_label
_atom_site_type_symbol
_atom_site_fract_x
_atom_site_fract_y
_atom_site_fract_z
_atom_site_occupancy
_atom_site_U_iso_or_equiv
Ca1 Ca+2 0.5459 0.25 0.51 1 0.0
Nb1 Nb+5 0.5 0 0 0.5 0.0
O2 O-2 0.2947 0.0425 0.7039 1 0.0
O1 O-2 -0.0226 0.25 0.4175 1 0.0
Mn1 Mn+3 0.5 0 0 0.5 0.0
